data_7224753
loop_
_publ_author_name
'Hajra, Alakananda'
'Chakraborty, Amrita'
'Jana, Sourav'
'Kibriya, Golam'
'Dey, Amrita'

_publ_section_title
;
 tert-Butyl nitrite mediated azo coupling between anilines and
 imidazoheterocycles
;
_journal_name_full 'RSC Adv.'
_journal_paper_doi 10.1039/C6RA03070J
_journal_year 2016
_chemical_formula_sum 'C21 H18 N4'
_chemical_formula_weight 326.39
_chemical_name_systematic
; 
 ? 
;
_space_group_IT_number 14
_symmetry_cell_setting monoclinic
_symmetry_space_group_name_Hall '-P 2yn'
_symmetry_space_group_name_H-M 'P 1 21/n 1'
_atom_sites_solution_hydrogens geom
_atom_sites_solution_primary direct
_atom_sites_solution_secondary difmap
_audit_creation_method SHELXL-97
_audit_update_record
;
2015-08-24 deposited with the CCDC.
2016-03-29 downloaded from the CCDC.
;
_cell_angle_alpha 90.00
_cell_angle_beta 98.075(7)
_cell_angle_gamma 90.00
_cell_formula_units_Z 4
_cell_length_a 9.532(3)
_cell_length_b 9.630(3)
_cell_length_c 17.838(5)
_cell_measurement_reflns_used 930
_cell_measurement_temperature 150(2)
_cell_measurement_theta_max 20.71
_cell_measurement_theta_min 2.30
_cell_volume 1621.2(9)
_computing_cell_refinement 'Bruker SAINT'
_computing_data_collection 'Bruker APEX2'
_computing_data_reduction 'Bruker SAINT'
_computing_molecular_graphics 'Mercury 3.1'
_computing_publication_material 'Ortep 3v.2'
_computing_structure_refinement 'SHELXL-97 (Sheldrick, 2008)'
_computing_structure_solution 'SHELXS-97 (Sheldrick, 2008)'
_diffrn_ambient_temperature 150(2)
_diffrn_measured_fraction_theta_full 0.996
_diffrn_measured_fraction_theta_max 0.996
_diffrn_measurement_device_type 'Bruker APEX-II CCD'
_diffrn_measurement_method '\f and \w scans'
_diffrn_radiation_monochromator graphite
_diffrn_radiation_source 'fine-focus sealed tube'
_diffrn_radiation_type MoK\a
_diffrn_radiation_wavelength 0.71073
_diffrn_reflns_av_R_equivalents 0.1667
_diffrn_reflns_av_sigmaI/netI 0.1096
_diffrn_reflns_limit_h_max 10
_diffrn_reflns_limit_h_min -10
_diffrn_reflns_limit_k_max 10
_diffrn_reflns_limit_k_min -10
_diffrn_reflns_limit_l_max 19
_diffrn_reflns_limit_l_min -19
_diffrn_reflns_number 12805
_diffrn_reflns_theta_full 23.17
_diffrn_reflns_theta_max 23.17
_diffrn_reflns_theta_min 2.30
_exptl_absorpt_coefficient_mu 0.082
_exptl_absorpt_correction_T_max 0.9838
_exptl_absorpt_correction_T_min 0.9526
_exptl_absorpt_correction_type multi-scan
_exptl_absorpt_process_details SADABS
_exptl_crystal_colour RED
_exptl_crystal_density_diffrn 1.337
_exptl_crystal_density_method 'not measured'
_exptl_crystal_description BLOCK
_exptl_crystal_F_000 688
_exptl_crystal_size_max 0.60
_exptl_crystal_size_mid 0.30
_exptl_crystal_size_min 0.20
_refine_diff_density_max 0.272
_refine_diff_density_min -0.226
_refine_diff_density_rms 0.059
_refine_ls_extinction_method none
_refine_ls_goodness_of_fit_ref 0.777
_refine_ls_hydrogen_treatment mixed
_refine_ls_matrix_type full
_refine_ls_number_parameters 228
_refine_ls_number_reflns 2293
_refine_ls_number_restraints 0
_refine_ls_restrained_S_all 0.777
_refine_ls_R_factor_all 0.0992
_refine_ls_R_factor_gt 0.0543
_refine_ls_shift/su_max 0.001
_refine_ls_shift/su_mean 0.000
_refine_ls_structure_factor_coef Fsqd
_refine_ls_weighting_details 'calc w=1/[\s^2^(Fo^2^)+(0.1000P)^2^+0.0000P] where P=(Fo^2^+2Fc^2^)/3'
_refine_ls_weighting_scheme calc
_refine_ls_wR_factor_gt 0.1278
_refine_ls_wR_factor_ref 0.1558
_reflns_number_gt 1363
_reflns_number_total 2293
_reflns_threshold_expression >2sigma(I)
_cod_data_source_file c6ra03070j2.cif
_cod_data_source_block test1
_cod_depositor_comments
;
The following automatic conversions were performed:

'_symmetry_cell_setting' value 'Monoclinic' changed to 'monoclinic'
according to
/usr/data/users/saulius/crontab/automatic-downloads/rss-feeds/RSC/lib/dictionaries/cif_core.dic
dictionary named 'cif_core.dic' version 2.4.2 from 2011-04-26.

'_exptl_absorpt_correction_type' value 'Multi-scan' changed to
'multi-scan' according to
/usr/data/users/saulius/crontab/automatic-downloads/rss-feeds/RSC/lib/dictionaries/cif_core.dic
dictionary named 'cif_core.dic' version 2.4.2 from 2011-04-26.

Automatic conversion script
Id: cif_fix_values 4268 2015-11-12 08:31:59Z antanas 
;
_cod_original_cell_volume 1621.0(8)
_cod_original_sg_symbol_H-M P2(1)/n
_cod_database_code 7224753

loop_
_symmetry_equiv_pos_as_xyz
'x, y, z'
'-x+1/2, y+1/2, -z+1/2'
'-x, -y, -z'
'x-1/2, -y-1/2, z-1/2'

loop_
_atom_site_label
_atom_site_type_symbol
_atom_site_fract_x
_atom_site_fract_y
_atom_site_fract_z
_atom_site_U_iso_or_equiv
_atom_site_adp_type
_atom_site_occupancy
_atom_site_symmetry_multiplicity
_atom_site_calc_flag
_atom_site_refinement_flags
N3 N 0.1853(3) 0.6175(3) 0.60448(15) 0.0249(7) Uani 1 1 d .
N1 N -0.0287(3) 0.8130(3) 0.55671(15) 0.0245(7) Uani 1 1 d .
N2 N 0.0139(3) 0.7350(3) 0.50646(15) 0.0249(7) Uani 1 1 d .
N4 N 0.2814(3) 0.4688(3) 0.52730(15) 0.0271(7) Uani 1 1 d .
C3 C -0.1378(3) 0.9063(3) 0.52574(17) 0.0213(8) Uani 1 1 d .
C11 C 0.2830(3) 0.5118(3) 0.59922(19) 0.0260(8) Uani 1 1 d .
C13 C 0.1183(3) 0.6413(3) 0.53069(17) 0.0235(8) Uani 1 1 d .
C12 C 0.1811(3) 0.5477(3) 0.48469(18) 0.0227(8) Uani 1 1 d .
C14 C 0.1555(3) 0.5301(3) 0.40239(18) 0.0251(8) Uani 1 1 d .
C2 C -0.1829(3) 1.0012(3) 0.57555(18) 0.0260(8) Uani 1 1 d .
H2 H -0.1422 1.0010 0.6261 0.031 Uiso 1 1 calc R
C10 C 0.3719(3) 0.4664(3) 0.66430(19) 0.0300(9) Uani 1 1 d .
C6 C -0.3507(3) 1.0999(3) 0.47563(18) 0.0240(8) Uani 1 1 d .
C15 C 0.2205(4) 0.4198(4) 0.3705(2) 0.0331(9) Uani 1 1 d .
H15 H 0.2761 0.3576 0.4016 0.040 Uiso 1 1 calc R
C8 C 0.2565(4) 0.6366(4) 0.7343(2) 0.0334(9) Uani 1 1 d .
H8 H 0.2484 0.6782 0.7806 0.040 Uiso 1 1 calc R
C4 C -0.1997(3) 0.9086(3) 0.45053(18) 0.0281(8) Uani 1 1 d .
H4 H -0.1711 0.8453 0.4163 0.034 Uiso 1 1 calc R
C20 C 0.4788(4) 0.3566(4) 0.6561(2) 0.0379(10) Uani 1 1 d .
H20A H 0.5497 0.3929 0.6282 0.057 Uiso 1 1 calc R
H20B H 0.4329 0.2787 0.6294 0.057 Uiso 1 1 calc R
H20C H 0.5226 0.3274 0.7053 0.057 Uiso 1 1 calc R
C19 C 0.0722(4) 0.6214(4) 0.35432(19) 0.0326(9) Uani 1 1 d .
H19 H 0.0274 0.6954 0.3746 0.039 Uiso 1 1 calc R
C1 C -0.2879(3) 1.0964(3) 0.55074(18) 0.0270(8) Uani 1 1 d .
H1 H -0.3171 1.1593 0.5850 0.032 Uiso 1 1 calc R
C9 C 0.3574(4) 0.5301(4) 0.7317(2) 0.0337(9) Uani 1 1 d .
H9 H 0.4145 0.5028 0.7759 0.040 Uiso 1 1 calc R
C18 C 0.0556(4) 0.6025(4) 0.2768(2) 0.0379(10) Uani 1 1 d .
H18 H -0.0002 0.6639 0.2452 0.046 Uiso 1 1 calc R
C7 C 0.1715(4) 0.6800(4) 0.67190(18) 0.0305(9) Uani 1 1 d .
H7 H 0.1054 0.7503 0.6746 0.037 Uiso 1 1 calc R
C16 C 0.2030(4) 0.4022(4) 0.2927(2) 0.0366(10) Uani 1 1 d .
H16 H 0.2468 0.3280 0.2719 0.044 Uiso 1 1 calc R
C21 C -0.4667(3) 1.2017(3) 0.4492(2) 0.0295(9) Uani 1 1 d .
H21A H -0.4621 1.2267 0.3975 0.044 Uiso 1 1 calc R
H21B H -0.4552 1.2834 0.4804 0.044 Uiso 1 1 calc R
H21C H -0.5570 1.1601 0.4529 0.044 Uiso 1 1 calc R
C17 C 0.1217(4) 0.4930(4) 0.2460(2) 0.0368(9) Uani 1 1 d .
H17 H 0.1111 0.4810 0.1937 0.044 Uiso 1 1 calc R
C5 C -0.3036(3) 1.0044(3) 0.42650(19) 0.0297(8) Uani 1 1 d .
H5 H -0.3434 1.0051 0.3758 0.036 Uiso 1 1 calc R

loop_
_atom_site_aniso_label
_atom_site_aniso_U_11
_atom_site_aniso_U_22
_atom_site_aniso_U_33
_atom_site_aniso_U_23
_atom_site_aniso_U_13
_atom_site_aniso_U_12
N3 0.0264(16) 0.0226(16) 0.0263(17) 0.0019(13) 0.0051(13) -0.0013(13)
N1 0.0269(16) 0.0237(16) 0.0235(16) 0.0027(13) 0.0055(12) 0.0024(13)
N2 0.0263(16) 0.0233(16) 0.0247(16) 0.0002(13) 0.0025(12) -0.0026(13)
N4 0.0262(16) 0.0237(16) 0.0293(17) 0.0021(13) -0.0038(13) -0.0011(13)
C3 0.0211(18) 0.0222(18) 0.0205(19) 0.0037(14) 0.0021(14) -0.0015(15)
C11 0.0275(19) 0.0202(19) 0.030(2) 0.0019(15) 0.0016(15) -0.0053(16)
C13 0.0278(19) 0.0235(19) 0.0180(19) 0.0030(15) -0.0013(15) -0.0035(16)
C12 0.0248(19) 0.0180(18) 0.0234(18) 0.0016(15) -0.0029(15) -0.0037(15)
C14 0.0285(19) 0.0219(18) 0.0247(19) -0.0004(15) 0.0030(15) -0.0054(16)
C2 0.028(2) 0.030(2) 0.0181(18) 0.0014(15) -0.0017(14) -0.0027(16)
C10 0.030(2) 0.029(2) 0.030(2) 0.0064(16) -0.0014(16) -0.0010(16)
C6 0.0236(19) 0.0196(18) 0.028(2) 0.0042(15) 0.0025(15) -0.0041(15)
C15 0.033(2) 0.028(2) 0.038(2) -0.0017(17) 0.0041(17) 0.0015(16)
C8 0.041(2) 0.033(2) 0.025(2) 0.0033(17) 0.0023(17) 0.0010(18)
C4 0.034(2) 0.028(2) 0.0220(19) -0.0046(15) 0.0029(16) 0.0043(17)
C20 0.037(2) 0.035(2) 0.039(2) 0.0042(18) -0.0048(17) 0.0034(18)
C19 0.041(2) 0.032(2) 0.025(2) -0.0068(17) 0.0050(17) -0.0011(18)
C1 0.033(2) 0.0216(19) 0.027(2) -0.0023(15) 0.0079(16) 0.0013(16)
C9 0.033(2) 0.033(2) 0.032(2) 0.0078(17) -0.0046(16) -0.0001(17)
C18 0.049(2) 0.034(2) 0.030(2) 0.0000(17) 0.0010(18) 0.0027(19)
C7 0.035(2) 0.029(2) 0.027(2) -0.0011(16) 0.0030(16) 0.0021(16)
C16 0.039(2) 0.036(2) 0.035(2) -0.0120(18) 0.0041(18) 0.0007(18)
C21 0.030(2) 0.0226(19) 0.036(2) 0.0045(16) 0.0029(16) 0.0004(16)
C17 0.043(2) 0.041(2) 0.027(2) -0.0086(18) 0.0056(17) -0.0038(19)
C5 0.034(2) 0.031(2) 0.0221(19) 0.0017(16) -0.0024(15) 0.0034(17)

loop_
_atom_type_symbol
_atom_type_description
_atom_type_scat_dispersion_real
_atom_type_scat_dispersion_imag
_atom_type_scat_source
C C 0.0033 0.0016 'International Tables Vol C Tables 4.2.6.8 and 6.1.1.4'
H H 0.0000 0.0000 'International Tables Vol C Tables 4.2.6.8 and 6.1.1.4'
N N 0.0061 0.0033 'International Tables Vol C Tables 4.2.6.8 and 6.1.1.4'

loop_
_geom_angle_atom_site_label_1
_geom_angle_atom_site_label_2
_geom_angle_atom_site_label_3
_geom_angle
C7 N3 C11 122.0(3)
C7 N3 C13 131.9(3)
C11 N3 C13 106.1(3)
N2 N1 C3 112.6(3)
N1 N2 C13 117.0(3)
C11 N4 C12 105.8(3)
C2 C3 C4 118.8(3)
C2 C3 N1 116.3(3)
C4 C3 N1 124.9(3)
N4 C11 N3 111.8(3)
N4 C11 C10 128.0(3)
N3 C11 C10 120.1(3)
N2 C13 N3 128.4(3)
N2 C13 C12 126.0(3)
N3 C13 C12 105.5(3)
N4 C12 C13 110.7(3)
N4 C12 C14 119.9(3)
C13 C12 C14 129.3(3)
C15 C14 C19 118.5(3)
C15 C14 C12 118.5(3)
C19 C14 C12 122.9(3)
C1 C2 C3 120.5(3)
C9 C10 C11 117.5(3)
C9 C10 C20 123.8(3)
C11 C10 C20 118.7(3)
C5 C6 C1 117.3(3)
C5 C6 C21 121.6(3)
C1 C6 C21 121.1(3)
C16 C15 C14 120.3(3)
C7 C8 C9 122.1(3)
C5 C4 C3 120.1(3)
C18 C19 C14 120.5(3)
C2 C1 C6 121.3(3)
C10 C9 C8 120.3(3)
C17 C18 C19 120.3(3)
C8 C7 N3 118.0(3)
C17 C16 C15 120.6(3)
C16 C17 C18 119.7(3)
C4 C5 C6 122.0(3)

loop_
_geom_bond_atom_site_label_1
_geom_bond_atom_site_label_2
_geom_bond_distance
N3 C7 1.367(4)
N3 C11 1.392(4)
N3 C13 1.399(4)
N1 N2 1.279(4)
N1 C3 1.425(4)
N2 C13 1.367(4)
N4 C11 1.346(4)
N4 C12 1.365(4)
C3 C2 1.384(4)
C3 C4 1.388(4)
C11 C10 1.407(5)
C13 C12 1.408(4)
C12 C14 1.464(4)
C14 C15 1.390(5)
C14 C19 1.396(5)
C2 C1 1.384(4)
C10 C9 1.374(5)
C10 C20 1.490(5)
C6 C5 1.388(5)
C6 C1 1.389(5)
C6 C21 1.503(4)
C15 C16 1.385(5)
C8 C7 1.349(5)
C8 C9 1.411(5)
C4 C5 1.377(4)
C19 C18 1.382(5)
C18 C17 1.381(5)
C16 C17 1.370(5)
